data_4107853
loop_
_publ_author_name
'Jai Young Lee'
'So Young Lee'
'Wonbo Sim'
'Ki-Min Park'
'Jineun Kim'
'Shim Sung Lee'

_publ_section_title
;
 Temperature-Dependent 3-D CuI Coordination Polymers of
 Calix[4]-bis-dithiacrown: Crystal-to-Crystal Transformation and
 Photoluminescence Change on Coordinated Solvent Removal
;
_journal_name_full 'Journal of the American Chemical Society'
_journal_page_first 6902
_journal_page_last 6903
_journal_paper_doi 10.1021/ja8008693
_journal_volume 130
_journal_year 2008
_chemical_formula_sum 'C99 H125 Cl2 Cu6 I6 N O16 S8'
_chemical_formula_weight 3055.02
_chemical_name_systematic
; 
 ? 
;
_space_group_IT_number 15
_symmetry_cell_setting monoclinic
_symmetry_space_group_name_Hall '-C 2yc'
_symmetry_space_group_name_H-M 'C 1 2/c 1'
_atom_sites_solution_hydrogens geom
_atom_sites_solution_primary direct
_atom_sites_solution_secondary difmap
_audit_creation_method SHELXTL
_cell_angle_alpha 90.00
_cell_angle_beta 91.8440(10)
_cell_angle_gamma 90.00
_cell_formula_units_Z 4
_cell_length_a 38.237(2)
_cell_length_b 12.0862(7)
_cell_length_c 24.3282(13)
_cell_measurement_reflns_used 6827
_cell_measurement_temperature 173(2)
_cell_measurement_theta_max 28.15
_cell_measurement_theta_min 2.32
_cell_volume 11237.2(11)
_computing_cell_refinement 'Bruker SAINT'
_computing_data_collection 'Bruker SMART'
_computing_data_reduction 'Bruker SAINT'
_computing_molecular_graphics 'Bruker SHELXTL'
_computing_publication_material 'Bruker SHELXTL'
_computing_structure_refinement 'Bruker SHELXTL'
_computing_structure_solution 'Bruker SHELXTL'
_diffrn_ambient_temperature 173(2)
_diffrn_measured_fraction_theta_full 0.995
_diffrn_measured_fraction_theta_max 0.995
_diffrn_measurement_device_type 'CCD area detector'
_diffrn_measurement_method 'phi and omega scans'
_diffrn_radiation_monochromator graphite
_diffrn_radiation_source 'fine-focus sealed tube'
_diffrn_radiation_type MoK\a
_diffrn_radiation_wavelength 0.71073
_diffrn_reflns_av_R_equivalents 0.0444
_diffrn_reflns_av_sigmaI/netI 0.0446
_diffrn_reflns_limit_h_max 46
_diffrn_reflns_limit_h_min -47
_diffrn_reflns_limit_k_max 14
_diffrn_reflns_limit_k_min -14
_diffrn_reflns_limit_l_max 29
_diffrn_reflns_limit_l_min -30
_diffrn_reflns_number 43320
_diffrn_reflns_theta_full 26.00
_diffrn_reflns_theta_max 26.00
_diffrn_reflns_theta_min 1.07
_exptl_absorpt_coefficient_mu 3.020
_exptl_absorpt_correction_type 'empirical SADABS'
_exptl_absorpt_process_details
;
 Ratio of minimum to maximum apparent transmission:  0.777882
;
_exptl_crystal_colour colorless
_exptl_crystal_density_diffrn 1.806
_exptl_crystal_description block
_exptl_crystal_F_000 6032
_exptl_crystal_size_max 0.50
_exptl_crystal_size_mid 0.25
_exptl_crystal_size_min 0.15
_refine_diff_density_max 2.119
_refine_diff_density_min -1.025
_refine_diff_density_rms 0.182
_refine_ls_extinction_method none
_refine_ls_goodness_of_fit_ref 1.105
_refine_ls_hydrogen_treatment constr
_refine_ls_matrix_type full
_refine_ls_number_parameters 639
_refine_ls_number_reflns 10982
_refine_ls_number_restraints 6
_refine_ls_restrained_S_all 1.109
_refine_ls_R_factor_all 0.0711
_refine_ls_R_factor_gt 0.0482
_refine_ls_shift/su_max 0.002
_refine_ls_shift/su_mean 0.000
_refine_ls_structure_factor_coef Fsqd
_refine_ls_weighting_details 'calc w=1/[\s^2^(Fo^2^)+(0.0546P)^2^+111.4637P] where P=(Fo^2^+2Fc^2^)/3'
_refine_ls_weighting_scheme calc
_refine_ls_wR_factor_gt 0.1118
_refine_ls_wR_factor_ref 0.1280
_reflns_number_gt 8319
_reflns_number_total 10982
_reflns_threshold_expression >2sigma(I)
_cod_data_source_file ja8008693-file005.cif
_cod_data_source_block 2
_cod_original_cell_volume 11237.4(11)
_cod_database_code 4107853

loop_
_symmetry_equiv_pos_as_xyz
'x, y, z'
'-x, y, -z+1/2'
'x+1/2, y+1/2, z'
'-x+1/2, y+1/2, -z+1/2'
'-x, -y, -z'
'x, -y, z-1/2'
'-x+1/2, -y+1/2, -z'
'x+1/2, -y+1/2, z-1/2'

loop_
_atom_site_label
_atom_site_type_symbol
_atom_site_fract_x
_atom_site_fract_y
_atom_site_fract_z
_atom_site_U_iso_or_equiv
_atom_site_adp_type
_atom_site_occupancy
_atom_site_symmetry_multiplicity
_atom_site_calc_flag
_atom_site_refinement_flags
_atom_site_disorder_assembly
_atom_site_disorder_group
Cu1 Cu 0.71535(2) -0.74887(7) 0.52471(4) 0.0335(2) Uani 1 1 d . . .
Cu2 Cu 0.51233(2) -0.27412(7) 0.30199(3) 0.0274(2) Uani 1 1 d . . .
Cu3 Cu 0.53338(2) -0.44217(7) 0.23517(3) 0.02650(19) Uani 1 1 d . . .
I1 I 0.735538(12) -0.61002(4) 0.44686(2) 0.03494(13) Uani 1 1 d . . .
I2 I 0.518446(11) -0.47608(4) 0.340754(18) 0.02569(12) Uani 1 1 d . . .
I3 I 0.556893(11) -0.23593(3) 0.219491(18) 0.02495(11) Uani 1 1 d . . .
S1 S 0.70204(5) -0.67170(18) 0.61073(8) 0.0375(5) Uani 1 1 d . . .
S2 S 0.57716(4) -0.43369(14) 0.71561(7) 0.0240(3) Uani 1 1 d . . .
S3 S 0.66179(4) 0.18434(14) 0.49131(7) 0.0274(4) Uani 1 1 d . . .
S4 S 0.52612(4) -0.14040(14) 0.36641(7) 0.0261(4) Uani 1 1 d . . .
O1 O 0.66222(14) -0.3821(4) 0.5568(2) 0.0350(12) Uani 1 1 d . . .
O2 O 0.71708(19) -0.5950(9) 0.7302(3) 0.096(3) Uani 1 1 d . A .
O3 O 0.65685(13) -0.5902(4) 0.7963(2) 0.0343(12) Uani 1 1 d . . .
O4 O 0.56304(13) -0.2453(4) 0.6215(2) 0.0349(12) Uani 1 1 d . . .
O5 O 0.64716(11) -0.0873(4) 0.58067(17) 0.0214(9) Uani 1 1 d . . .
O6 O 0.61699(17) 0.2725(5) 0.3903(3) 0.0579(17) Uani 1 1 d . . .
O7 O 0.55131(14) 0.1271(5) 0.3595(3) 0.0531(16) Uani 1 1 d . . .
O8 O 0.58849(12) -0.2353(4) 0.44894(19) 0.0276(10) Uani 1 1 d . . .
C1 C 0.6865(5) -0.4809(13) 0.5577(6) 0.045(4) Uani 0.70(2) 1 d P A 1
H1A H 0.7110 -0.4574 0.5649 0.054 Uiso 0.70(2) 1 calc PR A 1
H1B H 0.6850 -0.5207 0.5221 0.054 Uiso 0.70(2) 1 calc PR A 1
C2 C 0.6741(3) -0.5537(10) 0.6037(5) 0.037(4) Uani 0.70(2) 1 d P A 1
H2A H 0.6497 -0.5781 0.5955 0.044 Uiso 0.70(2) 1 calc PR A 1
H2B H 0.6744 -0.5115 0.6386 0.044 Uiso 0.70(2) 1 calc PR A 1
C1' C 0.6668(9) -0.4945(19) 0.5626(10) 0.020(6) Uani 0.30(2) 1 d P A 2
H1'A H 0.6697 -0.5296 0.5263 0.024 Uiso 0.30(2) 1 calc PR A 2
H1'B H 0.6462 -0.5281 0.5799 0.024 Uiso 0.30(2) 1 calc PR A 2
C2' C 0.6991(7) -0.511(2) 0.5986(9) 0.029(8) Uani 0.30(2) 1 d P A 2
H2'A H 0.6970 -0.4708 0.6339 0.035 Uiso 0.30(2) 1 calc PR A 2
H2'B H 0.7201 -0.4832 0.5800 0.035 Uiso 0.30(2) 1 calc PR A 2
C3 C 0.7424(2) -0.6337(8) 0.6451(4) 0.049(2) Uani 1 1 d . A .
H3A H 0.7607 -0.6860 0.6334 0.059 Uiso 1 1 calc R . .
H3B H 0.7491 -0.5594 0.6318 0.059 Uiso 1 1 calc R . .
C4 C 0.7433(2) -0.6310(13) 0.7050(4) 0.086(4) Uani 1 1 d . . .
H4A H 0.7478 -0.7074 0.7180 0.103 Uiso 1 1 calc R A .
H4B H 0.7638 -0.5858 0.7169 0.103 Uiso 1 1 calc R . .
C5 C 0.7186(2) -0.5898(8) 0.7887(3) 0.045(2) Uani 1 1 d . . .
H5A H 0.7404 -0.5528 0.8020 0.054 Uiso 1 1 calc R A .
H5B H 0.7178 -0.6649 0.8048 0.054 Uiso 1 1 calc R . .
C6 C 0.6874(2) -0.5245(7) 0.8039(3) 0.0408(19) Uani 1 1 d . A .
H6A H 0.6898 -0.5008 0.8427 0.049 Uiso 1 1 calc R . .
H6B H 0.6854 -0.4574 0.7806 0.049 Uiso 1 1 calc R . .
C7 C 0.62528(19) -0.5280(7) 0.7886(3) 0.0349(17) Uani 1 1 d . . .
H7A H 0.6271 -0.4577 0.8095 0.042 Uiso 1 1 calc R . .
H7B H 0.6053 -0.5706 0.8025 0.042 Uiso 1 1 calc R . .
C8 C 0.61943(17) -0.5039(6) 0.7282(3) 0.0292(16) Uani 1 1 d . . .
H8A H 0.6198 -0.5740 0.7072 0.035 Uiso 1 1 calc R . .
H8B H 0.6386 -0.4564 0.7152 0.035 Uiso 1 1 calc R . .
C9 C 0.57729(19) -0.4316(6) 0.6402(3) 0.0284(16) Uani 1 1 d . . .
H9A H 0.5921 -0.4929 0.6274 0.034 Uiso 1 1 calc R . .
H9B H 0.5532 -0.4447 0.6256 0.034 Uiso 1 1 calc R . .
C10 C 0.59048(17) -0.3247(6) 0.6169(3) 0.0249(14) Uani 1 1 d . . .
H10A H 0.6117 -0.2998 0.6378 0.030 Uiso 1 1 calc R . .
H10B H 0.5964 -0.3345 0.5779 0.030 Uiso 1 1 calc R . .
C11 C 0.56347(17) -0.1508(6) 0.5889(3) 0.0256(15) Uani 1 1 d . . .
C12 C 0.54592(17) -0.1511(7) 0.5374(3) 0.0301(16) Uani 1 1 d . . .
C13 C 0.5426(2) -0.0504(7) 0.5100(3) 0.0363(19) Uani 1 1 d . . .
H13A H 0.5311 -0.0490 0.4747 0.044 Uiso 1 1 calc R . .
C14 C 0.5550(2) 0.0461(7) 0.5318(3) 0.0391(19) Uani 1 1 d . . .
H14A H 0.5517 0.1135 0.5122 0.047 Uiso 1 1 calc R . .
C15 C 0.5726(2) 0.0457(6) 0.5827(3) 0.0348(17) Uani 1 1 d . . .
H15A H 0.5812 0.1131 0.5980 0.042 Uiso 1 1 calc R . .
C16 C 0.57772(18) -0.0534(6) 0.6116(3) 0.0277(15) Uani 1 1 d . . .
C17 C 0.59665(19) -0.0518(7) 0.6672(3) 0.0343(17) Uani 1 1 d . . .
H17A H 0.6017 0.0264 0.6767 0.041 Uiso 1 1 calc R . .
H17B H 0.5803 -0.0799 0.6947 0.041 Uiso 1 1 calc R . .
C18 C 0.63045(17) -0.1160(5) 0.6743(3) 0.0226(14) Uani 1 1 d . . .
C19 C 0.6382(2) -0.1641(6) 0.7244(3) 0.0328(17) Uani 1 1 d . . .
H19A H 0.6226 -0.1536 0.7536 0.039 Uiso 1 1 calc R . .
C20 C 0.6676(2) -0.2268(6) 0.7337(3) 0.0378(19) Uani 1 1 d . . .
H20A H 0.6726 -0.2572 0.7691 0.045 Uiso 1 1 calc R . .
C21 C 0.6900(2) -0.2454(6) 0.6915(3) 0.0358(18) Uani 1 1 d . . .
H21A H 0.7098 -0.2916 0.6977 0.043 Uiso 1 1 calc R . .
C22 C 0.68405(17) -0.1974(5) 0.6396(3) 0.0254(15) Uani 1 1 d . . .
C23 C 0.65441(16) -0.1307(5) 0.6325(2) 0.0189(13) Uani 1 1 d . . .
C24 C 0.71036(19) -0.2162(7) 0.5954(3) 0.0401(19) Uani 1 1 d . A .
H24A H 0.7238 -0.2833 0.6059 0.048 Uiso 1 1 calc R . .
H24B H 0.7270 -0.1534 0.5973 0.048 Uiso 1 1 calc R . .
C25 C 0.69878(18) -0.2297(6) 0.5354(3) 0.0334(17) Uani 1 1 d . . .
C26 C 0.71376(19) -0.1634(7) 0.4964(3) 0.0400(19) Uani 1 1 d . A .
H26A H 0.7300 -0.1081 0.5080 0.048 Uiso 1 1 calc R . .
C27 C 0.70564(19) -0.1757(7) 0.4409(3) 0.0403(19) Uani 1 1 d . . .
H27A H 0.7164 -0.1298 0.4146 0.048 Uiso 1 1 calc R A .
C28 C 0.68168(18) -0.2554(6) 0.4240(3) 0.0339(17) Uani 1 1 d . A .
H28A H 0.6758 -0.2630 0.3860 0.041 Uiso 1 1 calc R . .
C29 C 0.66575(18) -0.3257(6) 0.4623(3) 0.0283(16) Uani 1 1 d . . .
C30 C 0.67561(17) -0.3126(6) 0.5176(3) 0.0270(15) Uani 1 1 d . A .
C31 C 0.64135(19) -0.4151(6) 0.4400(3) 0.0305(16) Uani 1 1 d . A .
H31A H 0.6536 -0.4870 0.4440 0.037 Uiso 1 1 calc R . .
H31B H 0.6374 -0.4017 0.4001 0.037 Uiso 1 1 calc R . .
C32 C 0.60587(19) -0.4266(6) 0.4656(3) 0.0285(15) Uani 1 1 d . . .
C33 C 0.5963(2) -0.5303(6) 0.4862(3) 0.0393(19) Uani 1 1 d . A .
H33A H 0.6119 -0.5910 0.4832 0.047 Uiso 1 1 calc R . .
C34 C 0.5645(2) -0.5456(7) 0.5107(3) 0.045(2) Uani 1 1 d . . .
H34A H 0.5574 -0.6175 0.5216 0.054 Uiso 1 1 calc R A .
C35 C 0.5433(2) -0.4560(7) 0.5192(3) 0.0393(19) Uani 1 1 d . A .
H35A H 0.5223 -0.4665 0.5385 0.047 Uiso 1 1 calc R . .
C36 C 0.55124(19) -0.3506(7) 0.5005(3) 0.0328(17) Uani 1 1 d . . .
C37 C 0.58203(18) -0.3393(6) 0.4704(3) 0.0265(15) Uani 1 1 d . A .
C38 C 0.52835(19) -0.2538(7) 0.5129(3) 0.0395(19) Uani 1 1 d . A .
H38A H 0.5104 -0.2790 0.5386 0.047 Uiso 1 1 calc R . .
H38B H 0.5159 -0.2317 0.4783 0.047 Uiso 1 1 calc R . .
C39 C 0.66015(18) 0.0214(6) 0.5711(3) 0.0282(15) Uani 1 1 d . . .
H39A H 0.6857 0.0251 0.5791 0.034 Uiso 1 1 calc R . .
H39B H 0.6483 0.0762 0.5944 0.034 Uiso 1 1 calc R . .
C40 C 0.6519(2) 0.0426(6) 0.5109(3) 0.0310(16) Uani 1 1 d . . .
H40A H 0.6268 0.0276 0.5030 0.037 Uiso 1 1 calc R . .
H40B H 0.6657 -0.0089 0.4885 0.037 Uiso 1 1 calc R . .
C41 C 0.66511(19) 0.1622(6) 0.4178(3) 0.0336(17) Uani 1 1 d . . .
H41A H 0.6799 0.2212 0.4024 0.040 Uiso 1 1 calc R . .
H41B H 0.6768 0.0905 0.4116 0.040 Uiso 1 1 calc R . .
C42 C 0.6301(2) 0.1621(7) 0.3880(3) 0.0402(19) Uani 1 1 d . . .
H42A H 0.6326 0.1389 0.3493 0.048 Uiso 1 1 calc R . .
H42B H 0.6139 0.1104 0.4058 0.048 Uiso 1 1 calc R . .
C43 C 0.5852(2) 0.2945(8) 0.3650(4) 0.058(3) Uani 1 1 d . . .
H43A H 0.5874 0.2806 0.3252 0.070 Uiso 1 1 calc R . .
H43B H 0.5805 0.3745 0.3694 0.070 Uiso 1 1 calc R . .
C44 C 0.5554(3) 0.2360(7) 0.3826(5) 0.066(3) Uani 1 1 d . . .
H44A H 0.5342 0.2799 0.3728 0.080 Uiso 1 1 calc R . .
H44B H 0.5569 0.2294 0.4231 0.080 Uiso 1 1 calc R . .
C45 C 0.5163(2) 0.0901(7) 0.3594(4) 0.050(2) Uani 1 1 d . . .
H45A H 0.5008 0.1465 0.3418 0.060 Uiso 1 1 calc R . .
H45B H 0.5090 0.0799 0.3978 0.060 Uiso 1 1 calc R . .
C46 C 0.5125(2) -0.0156(6) 0.3293(4) 0.043(2) Uani 1 1 d . . .
H46A H 0.5262 -0.0104 0.2956 0.052 Uiso 1 1 calc R . .
H46B H 0.4876 -0.0242 0.3176 0.052 Uiso 1 1 calc R . .
C47 C 0.57366(17) -0.1257(5) 0.3692(3) 0.0267(15) Uani 1 1 d . . .
H47A H 0.5818 -0.1089 0.3319 0.032 Uiso 1 1 calc R . .
H47B H 0.5802 -0.0627 0.3934 0.032 Uiso 1 1 calc R . .
C48 C 0.59147(19) -0.2273(6) 0.3901(3) 0.0295(16) Uani 1 1 d . . .
H48A H 0.5807 -0.2933 0.3723 0.035 Uiso 1 1 calc R . .
H48B H 0.6165 -0.2252 0.3808 0.035 Uiso 1 1 calc R . .
C49 C 0.6665(3) 0.1513(11) 0.7372(5) 0.030(3) Uiso 0.50 1 d PD B 1
H49A H 0.6441 0.1317 0.7179 0.036 Uiso 0.50 1 calc PR B 1
H49B H 0.6681 0.2328 0.7407 0.036 Uiso 0.50 1 calc PR B 1
Cl1 Cl 0.7028(3) 0.0962(11) 0.7031(5) 0.193(5) Uiso 0.50 1 d PD B 1
Cl2 Cl 0.6708(4) 0.0842(13) 0.8033(5) 0.203(6) Uiso 0.50 1 d PD B 1
C50 C 0.6877(4) 0.115(3) 0.7786(14) 0.117(11) Uiso 0.50 1 d PD C 2
C51 C 0.6496(4) 0.1031(13) 0.7876(7) 0.036(4) Uiso 0.50 1 d PD C 2
H51A H 0.6365 0.1533 0.7628 0.054 Uiso 0.50 1 calc PR C 2
H51B H 0.6447 0.1219 0.8258 0.054 Uiso 0.50 1 calc PR C 2
H51C H 0.6423 0.0267 0.7801 0.054 Uiso 0.50 1 calc PR C 2
N1 N 0.7168(4) 0.097(2) 0.7833(10) 0.103(7) Uiso 0.50 1 d PD C 2

loop_
_atom_site_aniso_label
_atom_site_aniso_U_11
_atom_site_aniso_U_22
_atom_site_aniso_U_33
_atom_site_aniso_U_23
_atom_site_aniso_U_13
_atom_site_aniso_U_12
Cu1 0.0306(5) 0.0314(5) 0.0381(5) 0.0083(4) -0.0044(4) -0.0005(4)
Cu2 0.0292(5) 0.0262(4) 0.0265(5) -0.0031(4) -0.0029(4) -0.0013(4)
Cu3 0.0231(4) 0.0288(4) 0.0278(5) -0.0042(4) 0.0040(3) 0.0027(3)
I1 0.0242(2) 0.0320(3) 0.0486(3) 0.0186(2) 0.0003(2) -0.00038(19)
I2 0.0244(2) 0.0282(2) 0.0244(2) 0.00787(18) 0.00059(17) 0.00064(18)
I3 0.0213(2) 0.0260(2) 0.0277(2) 0.00500(18) 0.00231(17) -0.00288(17)
S1 0.0310(10) 0.0555(12) 0.0261(10) 0.0114(9) 0.0025(8) 0.0091(9)
S2 0.0251(9) 0.0261(8) 0.0209(8) 0.0014(7) 0.0007(7) -0.0040(7)
S3 0.0228(8) 0.0302(9) 0.0292(9) 0.0076(7) -0.0014(7) 0.0007(7)
S4 0.0230(8) 0.0298(9) 0.0251(9) -0.0043(7) -0.0034(7) 0.0028(7)
O1 0.041(3) 0.038(3) 0.026(3) -0.003(2) -0.006(2) 0.007(2)
O2 0.050(4) 0.188(10) 0.051(4) -0.056(5) 0.015(3) -0.023(5)
O3 0.028(3) 0.042(3) 0.033(3) -0.001(2) -0.007(2) 0.001(2)
O4 0.033(3) 0.041(3) 0.032(3) 0.011(2) 0.013(2) 0.004(2)
O5 0.022(2) 0.023(2) 0.019(2) 0.0014(18) 0.0022(18) -0.0025(18)
O6 0.052(4) 0.040(3) 0.081(5) 0.017(3) -0.019(3) 0.005(3)
O7 0.031(3) 0.035(3) 0.092(5) 0.005(3) -0.008(3) -0.002(2)
O8 0.031(3) 0.029(3) 0.023(2) -0.004(2) -0.002(2) 0.003(2)
C1 0.042(9) 0.054(8) 0.040(8) -0.002(6) 0.009(7) 0.021(8)
C2 0.027(7) 0.043(7) 0.039(7) -0.007(5) 0.003(5) 0.005(5)
C1' 0.030(16) 0.013(11) 0.017(12) 0.001(8) 0.001(11) 0.014(11)
C2' 0.040(19) 0.037(15) 0.010(12) -0.007(10) -0.012(10) 0.016(13)
C3 0.033(4) 0.065(6) 0.050(5) -0.024(5) 0.009(4) -0.008(4)
C4 0.035(5) 0.188(14) 0.035(5) 0.006(7) -0.003(4) 0.019(7)
C5 0.032(4) 0.074(6) 0.028(4) -0.010(4) -0.001(3) -0.001(4)
C6 0.032(4) 0.050(5) 0.040(5) -0.005(4) -0.008(3) -0.008(4)
C7 0.029(4) 0.049(5) 0.027(4) 0.009(3) 0.000(3) -0.001(3)
C8 0.022(3) 0.036(4) 0.029(4) 0.002(3) -0.001(3) -0.004(3)
C9 0.034(4) 0.034(4) 0.017(3) -0.001(3) -0.001(3) -0.010(3)
C10 0.020(3) 0.034(4) 0.021(3) 0.000(3) 0.001(3) -0.006(3)
C11 0.018(3) 0.038(4) 0.021(3) 0.001(3) 0.006(3) 0.007(3)
C12 0.014(3) 0.052(5) 0.024(4) -0.008(3) 0.004(3) 0.005(3)
C13 0.034(4) 0.058(5) 0.016(3) -0.005(3) -0.003(3) 0.023(4)
C14 0.045(5) 0.038(4) 0.035(4) 0.003(3) 0.011(4) 0.023(4)
C15 0.035(4) 0.037(4) 0.033(4) -0.006(3) 0.006(3) 0.013(3)
C16 0.025(4) 0.043(4) 0.015(3) -0.007(3) 0.004(3) 0.005(3)
C17 0.030(4) 0.053(5) 0.020(4) -0.012(3) 0.002(3) 0.004(3)
C18 0.023(3) 0.027(3) 0.018(3) -0.006(3) -0.003(3) -0.004(3)
C19 0.039(4) 0.039(4) 0.020(4) 0.002(3) -0.003(3) -0.012(3)
C20 0.059(5) 0.031(4) 0.023(4) 0.004(3) -0.015(4) 0.000(4)
C21 0.041(4) 0.030(4) 0.035(4) -0.005(3) -0.019(3) 0.004(3)
C22 0.024(3) 0.018(3) 0.033(4) -0.008(3) -0.005(3) -0.007(3)
C23 0.024(3) 0.017(3) 0.015(3) 0.000(2) -0.003(2) -0.008(2)
C24 0.020(4) 0.053(5) 0.047(5) -0.016(4) -0.004(3) 0.005(3)
C25 0.020(4) 0.045(4) 0.035(4) -0.014(3) -0.001(3) 0.011(3)
C26 0.024(4) 0.043(5) 0.054(5) -0.012(4) 0.012(4) -0.002(3)
C27 0.023(4) 0.054(5) 0.044(5) 0.000(4) 0.013(3) 0.006(4)
C28 0.022(4) 0.051(5) 0.030(4) -0.001(3) 0.005(3) 0.014(3)
C29 0.026(4) 0.034(4) 0.026(4) -0.008(3) 0.001(3) 0.013(3)
C30 0.022(3) 0.031(4) 0.029(4) -0.005(3) 0.004(3) 0.010(3)
C31 0.037(4) 0.034(4) 0.021(4) -0.005(3) -0.003(3) 0.012(3)
C32 0.035(4) 0.028(4) 0.022(4) -0.007(3) -0.010(3) 0.000(3)
C33 0.055(5) 0.033(4) 0.029(4) -0.005(3) -0.010(4) 0.002(4)
C34 0.065(6) 0.037(5) 0.031(4) -0.003(4) -0.010(4) -0.022(4)
C35 0.032(4) 0.060(5) 0.026(4) -0.007(4) 0.001(3) -0.020(4)
C36 0.032(4) 0.048(5) 0.017(4) -0.009(3) -0.006(3) -0.012(3)
C37 0.033(4) 0.030(4) 0.017(3) -0.010(3) -0.006(3) -0.004(3)
C38 0.022(4) 0.061(5) 0.035(4) -0.010(4) 0.001(3) -0.003(4)
C39 0.026(4) 0.028(4) 0.030(4) 0.002(3) 0.005(3) 0.001(3)
C40 0.038(4) 0.029(4) 0.026(4) 0.004(3) 0.003(3) 0.003(3)
C41 0.035(4) 0.037(4) 0.029(4) 0.010(3) 0.002(3) -0.004(3)
C42 0.048(5) 0.039(4) 0.033(4) 0.003(3) -0.009(4) -0.002(4)
C43 0.045(5) 0.050(6) 0.079(7) 0.000(5) -0.013(5) 0.001(4)
C44 0.069(7) 0.024(4) 0.107(9) 0.019(5) 0.017(6) 0.007(4)
C45 0.033(5) 0.043(5) 0.074(7) 0.005(4) -0.007(4) 0.003(4)
C46 0.038(5) 0.034(4) 0.055(5) 0.000(4) -0.024(4) 0.007(3)
C47 0.025(4) 0.025(3) 0.029(4) -0.001(3) -0.005(3) -0.001(3)
C48 0.029(4) 0.036(4) 0.023(4) -0.002(3) -0.001(3) 0.005(3)

loop_
_atom_type_symbol
_atom_type_description
_atom_type_scat_dispersion_real
_atom_type_scat_dispersion_imag
_atom_type_scat_source
C C 0.0033 0.0016 'International Tables Vol C Tables 4.2.6.8 and 6.1.1.4'
H H 0.0000 0.0000 'International Tables Vol C Tables 4.2.6.8 and 6.1.1.4'
O O 0.0106 0.0060 'International Tables Vol C Tables 4.2.6.8 and 6.1.1.4'
S S 0.1246 0.1234 'International Tables Vol C Tables 4.2.6.8 and 6.1.1.4'
Cu Cu 0.3201 1.2651 'International Tables Vol C Tables 4.2.6.8 and 6.1.1.4'
I I -0.4742 1.8119 'International Tables Vol C Tables 4.2.6.8 and 6.1.1.4'
Cl Cl 0.1484 0.1585 'International Tables Vol C Tables 4.2.6.8 and 6.1.1.4'
N N 0.0061 0.0033 'International Tables Vol C Tables 4.2.6.8 and 6.1.1.4'

loop_
_geom_angle_atom_site_label_1
_geom_angle_atom_site_label_2
_geom_angle_atom_site_label_3
_geom_angle
_geom_angle_site_symmetry_1
_geom_angle_site_symmetry_3
S3 Cu1 S1 103.56(7) 1_545 .
S3 Cu1 I1 118.92(6) 1_545 7_636
S1 Cu1 I1 101.35(6) . 7_636
S3 Cu1 I1 104.04(5) 1_545 .
S1 Cu1 I1 117.19(6) . .
I1 Cu1 I1 112.15(4) 7_636 .
S3 Cu1 Cu1 130.42(7) 1_545 7_636
S1 Cu1 Cu1 126.00(7) . 7_636
I1 Cu1 Cu1 56.88(3) 7_636 7_636
I1 Cu1 Cu1 55.27(3) . 7_636
S4 Cu2 I2 113.12(6) . .
S4 Cu2 Cu2 135.34(5) . 2_655
I2 Cu2 Cu2 111.41(2) . 2_655
S4 Cu2 I3 104.40(5) . .
I2 Cu2 I3 111.91(3) . .
Cu2 Cu2 I3 60.69(3) 2_655 .
S4 Cu2 I3 102.24(5) . 2_655
I2 Cu2 I3 107.56(3) . 2_655
Cu2 Cu2 I3 60.43(3) 2_655 2_655
I3 Cu2 I3 117.33(3) . 2_655
S4 Cu2 Cu3 149.31(6) . .
I2 Cu2 Cu3 59.94(3) . .
Cu2 Cu2 Cu3 62.57(3) 2_655 .
I3 Cu2 Cu3 58.91(3) . .
I3 Cu2 Cu3 108.33(3) 2_655 .
S4 Cu2 Cu3 148.60(6) . 2_655
I2 Cu2 Cu3 59.38(3) . 2_655
Cu2 Cu2 Cu3 59.89(3) 2_655 2_655
I3 Cu2 Cu3 106.49(3) . 2_655
I3 Cu2 Cu3 57.97(3) 2_655 2_655
Cu3 Cu2 Cu3 57.63(4) . 2_655
S2 Cu3 Cu3 139.47(5) 6_545 2_655
S2 Cu3 I2 106.04(5) 6_545 .
Cu3 Cu3 I2 60.46(3) 2_655 .
S2 Cu3 I3 109.04(5) 6_545 .
Cu3 Cu3 I3 111.445(19) 2_655 .
I2 Cu3 I3 111.17(3) . .
S2 Cu3 I2 106.37(5) 6_545 2_655
Cu3 Cu3 I2 59.87(3) 2_655 2_655
I2 Cu3 I2 117.30(3) . 2_655
I3 Cu3 I2 106.63(3) . 2_655
S2 Cu3 Cu2 146.43(6) 6_545 .
Cu3 Cu3 Cu2 62.52(3) 2_655 .
I2 Cu3 Cu2 57.92(3) . .
I3 Cu3 Cu2 60.09(3) . .
I2 Cu3 Cu2 107.20(3) 2_655 .
S2 Cu3 Cu2 148.32(6) 6_545 2_655
Cu3 Cu3 Cu2 59.85(3) 2_655 2_655
I2 Cu3 Cu2 105.62(3) . 2_655
I3 Cu3 Cu2 59.35(3) . 2_655
I2 Cu3 Cu2 56.88(3) 2_655 2_655
Cu2 Cu3 Cu2 57.54(4) . 2_655
Cu1 I1 Cu1 67.85(4) 7_636 .
Cu2 I2 Cu3 62.15(3) . .
Cu2 I2 Cu3 63.74(3) . 2_655
Cu3 I2 Cu3 59.67(3) . 2_655
Cu3 I3 Cu2 61.01(3) . .
Cu3 I3 Cu2 62.68(3) . 2_655
Cu2 I3 Cu2 58.88(3) . 2_655
C2 S1 C3 110.1(5) . .
C2 S1 C2' 33.6(8) . .
C3 S1 C2' 82.0(8) . .
C2 S1 Cu1 112.1(4) . .
C3 S1 Cu1 107.9(3) . .
C2' S1 Cu1 105.7(7) . .
C9 S2 C8 98.1(3) . .
C9 S2 Cu3 103.9(2) . 6_546
C8 S2 Cu3 107.7(2) . 6_546
C41 S3 C40 98.1(3) . .
C41 S3 Cu1 107.9(2) . 1_565
C40 S3 Cu1 115.0(3) . 1_565
C47 S4 C46 101.9(4) . .
C47 S4 Cu2 107.5(2) . .
C46 S4 Cu2 100.9(3) . .
C1' O1 C30 128.5(13) . .
C1' O1 C1 31.1(11) . .
C30 O1 C1 104.4(8) . .
C4 O2 C5 119.3(8) . .
C6 O3 C7 114.2(6) . .
C11 O4 C10 119.0(5) . .
C23 O5 C39 115.9(5) . .
C43 O6 C42 118.2(7) . .
C45 O7 C44 112.4(7) . .
C37 O8 C48 117.0(5) . .
O1 C1 C2 105.3(11) . .
C1 C2 S1 109.5(9) . .
O1 C1' C2' 107(2) . .
C1' C2' S1 104.8(18) . .
C4 C3 S1 117.6(7) . .
O2 C4 C3 119.9(9) . .
O2 C5 C6 105.3(7) . .
O3 C6 C5 109.6(7) . .
O3 C7 C8 109.1(6) . .
C7 C8 S2 110.6(5) . .
C10 C9 S2 113.5(5) . .
O4 C10 C9 107.0(5) . .
O4 C11 C16 118.5(6) . .
O4 C11 C12 119.5(6) . .
C16 C11 C12 121.5(7) . .
C13 C12 C11 117.4(7) . .
C13 C12 C38 119.4(7) . .
C11 C12 C38 123.0(7) . .
C14 C13 C12 122.5(7) . .
C13 C14 C15 119.8(7) . .
C14 C15 C16 120.4(7) . .
C15 C16 C11 118.4(6) . .
C15 C16 C17 119.5(7) . .
C11 C16 C17 122.0(7) . .
C18 C17 C16 118.5(6) . .
C19 C18 C23 117.5(6) . .
C19 C18 C17 118.5(6) . .
C23 C18 C17 124.0(6) . .
C20 C19 C18 122.2(7) . .
C19 C20 C21 119.7(7) . .
C20 C21 C22 121.2(7) . .
C23 C22 C21 117.2(6) . .
C23 C22 C24 123.7(6) . .
C21 C22 C24 119.1(7) . .
O5 C23 C22 117.9(6) . .
O5 C23 C18 119.7(6) . .
C22 C23 C18 122.1(6) . .
C22 C24 C25 121.2(6) . .
C26 C25 C30 118.5(7) . .
C26 C25 C24 118.9(7) . .
C30 C25 C24 122.5(7) . .
C25 C26 C27 121.5(7) . .
C28 C27 C26 119.3(8) . .
C27 C28 C29 121.3(7) . .
C30 C29 C28 117.3(7) . .
C30 C29 C31 124.7(7) . .
C28 C29 C31 117.8(6) . .
O1 C30 C29 120.2(6) . .
O1 C30 C25 117.8(6) . .
C29 C30 C25 122.0(7) . .
C29 C31 C32 117.8(6) . .
C37 C32 C33 117.7(7) . .
C37 C32 C31 123.9(6) . .
C33 C32 C31 118.4(7) . .
C34 C33 C32 121.1(8) . .
C35 C34 C33 119.4(7) . .
C34 C35 C36 122.5(7) . .
C35 C36 C37 116.9(7) . .
C35 C36 C38 121.0(7) . .
C37 C36 C38 122.1(7) . .
O8 C37 C32 121.8(6) . .
O8 C37 C36 116.4(6) . .
C32 C37 C36 121.7(7) . .
C36 C38 C12 117.5(6) . .
O5 C39 C40 104.6(6) . .
C39 C40 S3 112.1(5) . .
C42 C41 S3 112.8(5) . .
O6 C42 C41 106.8(6) . .
O6 C43 C44 118.6(9) . .
C43 C44 O7 114.7(9) . .
O7 C45 C46 110.6(7) . .
C45 C46 S4 116.6(6) . .
C48 C47 S4 112.2(5) . .
O8 C48 C47 110.1(6) . .
Cl1 C49 Cl2 101.4(6) . .
N1 C50 C51 158(3) . .

loop_
_geom_bond_atom_site_label_1
_geom_bond_atom_site_label_2
_geom_bond_distance
_geom_bond_site_symmetry_2
Cu1 S3 2.323(2) 1_545
Cu1 S1 2.361(2) .
Cu1 I1 2.6134(10) 7_636
Cu1 I1 2.6634(10) .
Cu1 Cu1 2.9452(19) 7_636
Cu2 S4 2.3008(19) .
Cu2 I2 2.6244(9) .
Cu2 Cu2 2.6711(17) 2_655
Cu2 I3 2.7139(10) .
Cu2 I3 2.7208(10) 2_655
Cu2 Cu3 2.7387(12) .
Cu2 Cu3 2.8100(12) 2_655
Cu3 S2 2.3088(18) 6_545
Cu3 Cu3 2.6752(16) 2_655
Cu3 I2 2.6807(10) .
Cu3 I3 2.6813(9) .
Cu3 I2 2.6966(10) 2_655
Cu3 Cu2 2.8100(12) 2_655
I1 Cu1 2.6134(10) 7_636
I2 Cu3 2.6966(10) 2_655
I3 Cu2 2.7208(10) 2_655
S1 C2 1.787(11) .
S1 C3 1.792(8) .
S1 C2' 1.97(2) .
S2 C9 1.836(7) .
S2 C8 1.842(7) .
S2 Cu3 2.3088(18) 6_546
S3 C41 1.816(7) .
S3 C40 1.821(7) .
S3 Cu1 2.323(2) 1_565
S4 C47 1.825(7) .
S4 C46 1.825(8) .
O1 C1' 1.38(2) .
O1 C30 1.382(9) .
O1 C1 1.511(14) .
O2 C4 1.269(12) .
O2 C5 1.424(10) .
O3 C6 1.419(9) .
O3 C7 1.429(9) .
O4 C11 1.391(8) .
O4 C10 1.429(8) .
O5 C23 1.386(7) .
O5 C39 1.426(8) .
O6 C43 1.370(10) .
O6 C42 1.427(10) .
O7 C45 1.412(10) .
O7 C44 1.438(11) .
O8 C37 1.386(8) .
O8 C48 1.442(8) .
C1 C2 1.51(2) .
C1' C2' 1.50(4) .
C3 C4 1.457(12) .
C5 C6 1.488(11) .
C7 C8 1.509(10) .
C9 C10 1.503(9) .
C11 C16 1.402(10) .
C11 C12 1.402(10) .
C12 C13 1.393(11) .
C12 C38 1.524(11) .
C13 C14 1.360(11) .
C14 C15 1.392(11) .
C15 C16 1.399(10) .
C16 C17 1.515(10) .
C17 C18 1.512(10) .
C18 C19 1.375(9) .
C18 C23 1.402(9) .
C19 C20 1.368(11) .
C20 C21 1.374(12) .
C21 C22 1.401(10) .
C22 C23 1.396(9) .
C22 C24 1.513(10) .
C24 C25 1.522(11) .
C25 C26 1.379(11) .
C25 C30 1.398(10) .
C26 C27 1.385(11) .
C27 C28 1.382(11) .
C28 C29 1.413(10) .
C29 C30 1.394(10) .
C29 C31 1.516(10) .
C31 C32 1.517(10) .
C32 C37 1.402(10) .
C32 C33 1.403(11) .
C33 C34 1.384(12) .
C34 C35 1.372(12) .
C35 C36 1.390(11) .
C36 C37 1.413(10) .
C36 C38 1.497(11) .
C39 C40 1.510(10) .
C41 C42 1.502(10) .
C43 C44 1.419(13) .
C45 C46 1.477(12) .
C47 C48 1.486(9) .
C49 Cl1 1.770(9) .
C49 Cl2 1.805(9) .
C50 N1 1.137(9) .
C50 C51 1.487(9) .
